data_1550110
loop_
_publ_author_name
'Dandela, Rambabu'
'Tothadi, Srinu'
'Marelli, Udaya Kiran'
'Nangia, Ashwini'

_publ_section_title
;
 Systematic synthesis of a 6-component organic-salt alloy of naftopidil,
 and pentanary, quaternary and ternary multicomponent crystals
;
_journal_issue 6
_journal_name_full IUCrJ
_journal_page_first
;
;
_journal_paper_doi 10.1107/S2052252518014057
_journal_volume 5
_journal_year 2018
_chemical_formula_sum 'C31 H34 N2 O7'
_chemical_formula_weight 546.60
_chemical_name_common 'Naftopidil_2, 3-Dihydroxybenzoic acid_2, 4-Dihydroxybenzoic acid_Salt alloy'
_space_group_crystal_system monoclinic
_space_group_IT_number 14
_space_group_name_Hall '-P 2ybc'
_space_group_name_H-M_alt 'P 1 21/c 1'
_symmetry_space_group_name_Hall '-P 2ybc'
_symmetry_space_group_name_H-M 'P 1 21/c 1'
_atom_sites_solution_hydrogens geom
_audit_creation_method SHELXL-2016/6
_cell_angle_alpha 90
_cell_angle_beta 94.40(5)
_cell_angle_gamma 90
_cell_formula_units_Z 4
_cell_length_a 11.195(15)
_cell_length_b 17.69(3)
_cell_length_c 13.449(18)
_cell_measurement_reflns_used 9903
_cell_measurement_temperature 100(2)
_cell_measurement_theta_max 30.49
_cell_measurement_theta_min 2.56
_cell_volume 2656(7)
_computing_structure_refinement 'SHELXL-2016/6 (Sheldrick, 2016)'
_computing_structure_solution 'SHELXT 2014/5 (Sheldrick, 2014)'
_diffrn_ambient_temperature 100(2)
_diffrn_measured_fraction_theta_full 0.995
_diffrn_measured_fraction_theta_max 0.991
_diffrn_measurement_device_type 'Bruker APEX-II CCD'
_diffrn_measurement_method '\f and \w scans'
_diffrn_radiation_type MoK\a
_diffrn_radiation_wavelength 0.71073
_diffrn_reflns_av_R_equivalents 0.0603
_diffrn_reflns_av_unetI/netI 0.0373
_diffrn_reflns_Laue_measured_fraction_full 0.995
_diffrn_reflns_Laue_measured_fraction_max 0.991
_diffrn_reflns_limit_h_max 13
_diffrn_reflns_limit_h_min -15
_diffrn_reflns_limit_k_max 25
_diffrn_reflns_limit_k_min -25
_diffrn_reflns_limit_l_max 19
_diffrn_reflns_limit_l_min -19
_diffrn_reflns_number 63575
_diffrn_reflns_point_group_measured_fraction_full 0.995
_diffrn_reflns_point_group_measured_fraction_max 0.991
_diffrn_reflns_theta_full 25.242
_diffrn_reflns_theta_max 30.526
_diffrn_reflns_theta_min 2.303
_exptl_absorpt_coefficient_mu 0.097
_exptl_absorpt_correction_T_max 0.7461
_exptl_absorpt_correction_T_min 0.6321
_exptl_absorpt_correction_type multi-scan
_exptl_absorpt_process_details
;
SADABS-2016/2 (Bruker,2016/2) was used for absorption correction.
wR2(int) was 0.1063 before and 0.0681 after correction.
The Ratio of minimum to maximum transmission is 0.8472.
The \l/2 correction factor is Not present.
;
_exptl_crystal_colour colourless
_exptl_crystal_density_diffrn 1.367
_exptl_crystal_description plate
_exptl_crystal_F_000 1160
_exptl_crystal_size_max 0.2
_exptl_crystal_size_mid 0.1
_exptl_crystal_size_min 0.1
_refine_diff_density_max 0.513
_refine_diff_density_min -0.377
_refine_diff_density_rms 0.081
_refine_ls_extinction_method none
_refine_ls_goodness_of_fit_ref 1.181
_refine_ls_hydrogen_treatment constr
_refine_ls_matrix_type full
_refine_ls_number_parameters 375
_refine_ls_number_reflns 8027
_refine_ls_number_restraints 0
_refine_ls_restrained_S_all 1.181
_refine_ls_R_factor_all 0.1194
_refine_ls_R_factor_gt 0.0993
_refine_ls_shift/su_max 0.004
_refine_ls_shift/su_mean 0.000
_refine_ls_structure_factor_coef Fsqd
_refine_ls_weighting_details 'w=1/[\s^2^(Fo^2^)+(0.0253P)^2^+8.2966P] where P=(Fo^2^+2Fc^2^)/3'
_refine_ls_weighting_scheme calc
_refine_ls_wR_factor_gt 0.2094
_refine_ls_wR_factor_ref 0.2194
_reflns_Friedel_coverage 0.000
_reflns_number_gt 6474
_reflns_number_total 8027
_reflns_threshold_expression 'I > 2\s(I)'
_cod_data_source_file ed5016.cif
_cod_data_source_block 145
_cod_original_cell_volume 2655(7)
_cod_database_code 1550110
_shelx_shelxl_version_number 2016/6
_shelx_space_group_comment
;
The symmetry employed for this shelxl refinement is uniquely defined
by the following loop, which should always be used as a source of
symmetry information in preference to the above space-group names.
They are only intended as comments.
;

loop_
_space_group_symop_operation_xyz
'x, y, z'
'-x, y+1/2, -z+1/2'
'-x, -y, -z'
'x, -y-1/2, z-1/2'

loop_
_atom_site_label
_atom_site_type_symbol
_atom_site_fract_x
_atom_site_fract_y
_atom_site_fract_z
_atom_site_U_iso_or_equiv
_atom_site_adp_type
_atom_site_occupancy
_atom_site_site_symmetry_order
_atom_site_calc_flag
_atom_site_refinement_flags_posn
_atom_site_refinement_flags_adp
_atom_site_refinement_flags_occupancy
_atom_site_disorder_assembly
_atom_site_disorder_group
C4A C 0.4856(3) 0.52516(17) 0.6518(2) 0.0230(6) Uani 0.65 1 d . . P A 1
C5A C 0.5986(3) 0.53910(17) 0.6948(2) 0.0243(6) Uani 0.35 1 d . . P A 1
O4 O 0.3923(3) 0.5741(2) 0.6523(3) 0.0291(7) Uani 0.65 1 d . . P A 1
H4 H 0.414242 0.613178 0.684100 0.044 Uiso 0.65 1 calc R U P A 1
O5 O 0.6365(6) 0.5990(4) 0.7522(5) 0.0326(14) Uani 0.35 1 d . . P A 1
H5 H 0.607295 0.639015 0.727003 0.049 Uiso 0.3526 1 calc R U P A 1
C4B C 0.4856(3) 0.52516(17) 0.6518(2) 0.0230(6) Uani 0.35 1 d . . P A 2
H4B H 0.424306 0.561979 0.655386 0.028 Uiso 0.35 1 calc R U P A 2
C5B C 0.5986(3) 0.53910(17) 0.6948(2) 0.0243(6) Uani 0.65 1 d . . P A 2
H5B H 0.615099 0.585567 0.728486 0.029 Uiso 0.65 1 calc R U P A 2
O8 O 0.7914(2) 0.73915(13) 0.69246(19) 0.0312(5) Uani 1 1 d . . . . .
O6 O 0.1974(2) 1.05991(12) 0.54447(17) 0.0267(5) Uani 1 1 d . . . . .
O7 O 0.5414(2) 0.73154(13) 0.6985(2) 0.0383(6) Uani 1 1 d . . . . .
H7 H 0.559692 0.708687 0.647002 0.057 Uiso 1 1 calc R U . . .
O2 O 0.4202(2) 0.32287(15) 0.4948(2) 0.0405(6) Uani 1 1 d . . . . .
O1 O 0.6057(2) 0.28288(13) 0.53148(19) 0.0340(5) Uani 1 1 d . . . . .
O3 O 0.3473(2) 0.44585(16) 0.5633(2) 0.0367(6) Uani 1 1 d . . . . .
H3A H 0.340771 0.402981 0.536555 0.055 Uiso 1 1 calc R U . . .
N2 N 0.3105(2) 0.94625(13) 0.45689(19) 0.0222(5) Uani 1 1 d . . . . .
N3 N 0.4897(2) 0.84664(13) 0.55027(18) 0.0213(5) Uani 1 1 d . . . . .
H3 H 0.458350 0.794583 0.535489 0.026 Uiso 1 1 calc R U . . .
C11 C 0.0097(3) 1.05190(17) 0.3056(3) 0.0284(6) Uani 1 1 d . . . . .
H11 H -0.057570 1.076305 0.272322 0.034 Uiso 1 1 calc R U . . .
C10 C 0.0508(3) 1.07499(16) 0.4011(2) 0.0255(6) Uani 1 1 d . . . . .
H10 H 0.011699 1.115313 0.432157 0.031 Uiso 1 1 calc R U . . .
C9 C 0.1489(3) 1.03949(16) 0.4517(2) 0.0224(5) Uani 1 1 d . . . . .
C14 C 0.2072(3) 0.97932(15) 0.4051(2) 0.0224(5) Uani 1 1 d . . . . .
C18 C 0.3855(3) 0.90048(18) 0.3957(2) 0.0271(6) Uani 1 1 d . . . . .
H18A H 0.398075 0.927429 0.332886 0.032 Uiso 1 1 calc R U . . .
H18B H 0.345097 0.851872 0.378716 0.032 Uiso 1 1 calc R U . . .
C17 C 0.5043(3) 0.88587(17) 0.4527(2) 0.0269(6) Uani 1 1 d . . . . .
H17A H 0.554405 0.854223 0.411623 0.032 Uiso 1 1 calc R U . . .
H17B H 0.546342 0.934540 0.465601 0.032 Uiso 1 1 calc R U . . .
C19 C 0.6091(3) 0.83955(16) 0.6069(2) 0.0252(6) Uani 1 1 d . . . . .
H19A H 0.643565 0.890722 0.617667 0.030 Uiso 1 1 calc R U . . .
H19B H 0.663223 0.810805 0.565949 0.030 Uiso 1 1 calc R U . . .
C20 C 0.6056(3) 0.80049(17) 0.7077(2) 0.0270(6) Uani 1 1 d . . . . .
H20 H 0.561830 0.834527 0.751917 0.032 Uiso 1 1 calc R U . . .
C21 C 0.7323(3) 0.79016(18) 0.7557(2) 0.0293(7) Uani 1 1 d . . . . .
H21A H 0.774832 0.839262 0.760531 0.035 Uiso 1 1 calc R U . . .
H21B H 0.730334 0.768744 0.823551 0.035 Uiso 1 1 calc R U . . .
C22 C 0.9130(3) 0.73389(16) 0.7022(2) 0.0248(6) Uani 1 1 d . . . . .
C31 C 0.9619(3) 0.68972(15) 0.6262(2) 0.0208(5) Uani 1 1 d . . . . .
C30 C 0.8881(3) 0.64874(17) 0.5554(2) 0.0230(6) Uani 1 1 d . . . . .
H30 H 0.803475 0.652564 0.555678 0.028 Uiso 1 1 calc R U . . .
C29 C 0.9368(3) 0.60337(18) 0.4859(2) 0.0254(6) Uani 1 1 d . . . . .
H29 H 0.886207 0.574427 0.440528 0.031 Uiso 1 1 calc R U . . .
C28 C 1.0630(3) 0.60004(19) 0.4824(2) 0.0281(6) Uani 1 1 d . . . . .
H28 H 1.097027 0.569200 0.434069 0.034 Uiso 1 1 calc R U . . .
C8 C 0.1385(3) 1.11992(18) 0.5936(3) 0.0306(7) Uani 1 1 d . . . . .
H8A H 0.139506 1.165963 0.553182 0.046 Uiso 1 1 calc R U . . .
H8B H 0.180436 1.129283 0.659128 0.046 Uiso 1 1 calc R U . . .
H8C H 0.055407 1.105418 0.602092 0.046 Uiso 1 1 calc R U . . .
C12 C 0.0660(3) 0.99372(18) 0.2587(3) 0.0291(6) Uani 1 1 d . . . . .
H12 H 0.038322 0.978385 0.193214 0.035 Uiso 1 1 calc R U . . .
C13 C 0.1641(3) 0.95787(17) 0.3090(2) 0.0285(6) Uani 1 1 d . . . . .
H13 H 0.202559 0.917788 0.276903 0.034 Uiso 1 1 calc R U . . .
C15 C 0.2860(3) 0.90274(16) 0.5467(2) 0.0241(6) Uani 1 1 d . . . . .
H15A H 0.246718 0.854334 0.526778 0.029 Uiso 1 1 calc R U . . .
H15B H 0.230889 0.931669 0.586547 0.029 Uiso 1 1 calc R U . . .
C16 C 0.4016(3) 0.88716(16) 0.6091(2) 0.0227(6) Uani 1 1 d . . . . .
H16A H 0.436846 0.935573 0.633927 0.027 Uiso 1 1 calc R U . . .
H16B H 0.384396 0.856126 0.667586 0.027 Uiso 1 1 calc R U . . .
C26 C 1.0885(3) 0.68580(16) 0.6240(2) 0.0236(6) Uani 1 1 d . . . . .
C25 C 1.1629(3) 0.72296(18) 0.7000(3) 0.0297(7) Uani 1 1 d . . . . .
H25 H 1.247526 0.722512 0.697865 0.036 Uiso 1 1 calc R U . . .
C24 C 1.1114(3) 0.75934(18) 0.7761(3) 0.0330(7) Uani 1 1 d . . . . .
H24 H 1.161656 0.780656 0.828921 0.040 Uiso 1 1 calc R U . . .
C23 C 0.9864(3) 0.76597(17) 0.7781(3) 0.0294(7) Uani 1 1 d . . . . .
H23 H 0.952813 0.792189 0.830931 0.035 Uiso 1 1 calc R U . . .
C27 C 1.1363(3) 0.64141(19) 0.5488(3) 0.0289(6) Uani 1 1 d . . . . .
H27 H 1.220566 0.640183 0.544221 0.035 Uiso 1 1 calc R U . . .
C6 C 0.6894(3) 0.48559(19) 0.6894(2) 0.0283(6) Uani 1 1 d . . . . .
H6A H 0.767387 0.495429 0.719484 0.034 Uiso 0.35 1 calc R U P A 1
H6B H 0.767387 0.495429 0.719484 0.034 Uiso 0.65 1 calc R U P A 2
C7 C 0.6652(3) 0.41824(18) 0.6399(2) 0.0275(6) Uani 1 1 d . . . . .
H7A H 0.727332 0.381995 0.636268 0.033 Uiso 1 1 calc R U . . .
C3 C 0.4606(3) 0.45591(17) 0.6021(2) 0.0238(6) Uani 1 1 d . . . . .
C2 C 0.5502(3) 0.40221(16) 0.5948(2) 0.0238(6) Uani 1 1 d . . . . .
C1 C 0.5248(3) 0.33024(18) 0.5371(3) 0.0300(7) Uani 1 1 d . . . . .

loop_
_atom_site_aniso_label
_atom_site_aniso_U_11
_atom_site_aniso_U_22
_atom_site_aniso_U_33
_atom_site_aniso_U_23
_atom_site_aniso_U_13
_atom_site_aniso_U_12
C4A 0.0234(14) 0.0215(13) 0.0245(14) -0.0003(11) 0.0037(11) 0.0036(11)
C5A 0.0259(14) 0.0212(13) 0.0259(14) -0.0002(11) 0.0026(11) 0.0006(11)
O4 0.0286(18) 0.0249(16) 0.0335(18) -0.0084(14) 0.0018(14) 0.0079(14)
O5 0.036(4) 0.026(3) 0.036(4) -0.003(3) 0.001(3) 0.000(3)
C4B 0.0234(14) 0.0215(13) 0.0245(14) -0.0003(11) 0.0037(11) 0.0036(11)
C5B 0.0259(14) 0.0212(13) 0.0259(14) -0.0002(11) 0.0026(11) 0.0006(11)
O8 0.0265(11) 0.0254(11) 0.0421(13) -0.0123(10) 0.0054(10) 0.0026(9)
O6 0.0303(11) 0.0201(10) 0.0303(11) -0.0061(8) 0.0050(9) 0.0049(8)
O7 0.0377(14) 0.0214(11) 0.0574(17) 0.0092(11) 0.0135(12) 0.0004(10)
O2 0.0339(13) 0.0337(13) 0.0547(16) -0.0192(12) 0.0072(12) -0.0058(10)
O1 0.0425(14) 0.0190(10) 0.0417(14) -0.0024(9) 0.0102(11) 0.0030(9)
O3 0.0211(11) 0.0441(15) 0.0446(15) -0.0157(12) 0.0008(10) 0.0002(10)
N2 0.0264(12) 0.0172(10) 0.0240(12) 0.0008(9) 0.0080(9) 0.0036(9)
N3 0.0267(12) 0.0134(10) 0.0248(12) 0.0005(9) 0.0077(9) 0.0032(9)
C11 0.0262(15) 0.0209(13) 0.0378(17) 0.0047(12) -0.0003(12) -0.0023(11)
C10 0.0234(14) 0.0170(12) 0.0369(16) 0.0009(11) 0.0067(12) -0.0009(10)
C9 0.0227(13) 0.0164(12) 0.0288(14) -0.0003(10) 0.0075(11) -0.0025(10)
C14 0.0260(14) 0.0155(12) 0.0266(14) 0.0017(10) 0.0070(11) 0.0008(10)
C18 0.0327(16) 0.0239(14) 0.0257(14) -0.0013(11) 0.0094(12) 0.0062(12)
C17 0.0337(16) 0.0205(13) 0.0285(15) 0.0033(11) 0.0154(12) 0.0042(12)
C19 0.0271(15) 0.0163(12) 0.0331(15) -0.0017(11) 0.0075(12) 0.0006(11)
C20 0.0310(16) 0.0193(13) 0.0317(16) 0.0007(11) 0.0079(12) 0.0059(11)
C21 0.0366(17) 0.0216(14) 0.0304(16) -0.0033(12) 0.0064(13) 0.0073(12)
C22 0.0295(15) 0.0141(12) 0.0311(15) 0.0012(11) 0.0031(12) -0.0002(10)
C31 0.0217(13) 0.0160(11) 0.0245(13) 0.0043(10) 0.0006(10) 0.0011(10)
C30 0.0189(13) 0.0237(13) 0.0260(14) 0.0034(11) -0.0009(10) 0.0027(10)
C29 0.0229(14) 0.0279(14) 0.0251(14) -0.0005(11) -0.0008(11) 0.0008(11)
C28 0.0256(15) 0.0332(16) 0.0259(14) 0.0017(12) 0.0042(12) 0.0021(12)
C8 0.0341(17) 0.0233(14) 0.0351(17) -0.0075(12) 0.0084(13) 0.0052(12)
C12 0.0328(16) 0.0237(14) 0.0304(16) 0.0019(12) 0.0004(12) -0.0046(12)
C13 0.0364(17) 0.0199(13) 0.0298(15) -0.0010(11) 0.0071(13) -0.0002(12)
C15 0.0263(14) 0.0194(12) 0.0277(14) 0.0021(11) 0.0088(11) 0.0019(11)
C16 0.0271(14) 0.0173(12) 0.0248(13) 0.0012(10) 0.0100(11) 0.0045(10)
C26 0.0235(14) 0.0202(13) 0.0267(14) 0.0068(11) 0.0008(11) -0.0032(10)
C25 0.0262(15) 0.0230(14) 0.0393(17) 0.0034(12) -0.0018(13) -0.0055(12)
C24 0.0379(18) 0.0202(14) 0.0398(18) -0.0046(13) -0.0032(14) -0.0074(13)
C23 0.0382(18) 0.0150(12) 0.0347(17) -0.0044(11) -0.0008(13) -0.0018(12)
C27 0.0213(14) 0.0323(16) 0.0333(16) 0.0055(13) 0.0038(12) -0.0006(12)
C6 0.0231(14) 0.0333(16) 0.0283(15) -0.0008(12) 0.0002(11) 0.0024(12)
C7 0.0309(16) 0.0239(14) 0.0282(15) 0.0016(11) 0.0056(12) 0.0056(12)
C3 0.0202(13) 0.0267(14) 0.0248(14) -0.0050(11) 0.0031(10) -0.0019(11)
C2 0.0296(15) 0.0169(12) 0.0257(14) -0.0008(10) 0.0072(11) -0.0007(11)
C1 0.0336(17) 0.0231(14) 0.0347(17) -0.0037(12) 0.0118(13) -0.0058(12)

loop_
_atom_type_symbol
_atom_type_description
_atom_type_scat_dispersion_real
_atom_type_scat_dispersion_imag
_atom_type_scat_source
C C 0.0033 0.0016 'International Tables Vol C Tables 4.2.6.8 and 6.1.1.4'
H H 0.0000 0.0000 'International Tables Vol C Tables 4.2.6.8 and 6.1.1.4'
N N 0.0061 0.0033 'International Tables Vol C Tables 4.2.6.8 and 6.1.1.4'
O O 0.0106 0.0060 'International Tables Vol C Tables 4.2.6.8 and 6.1.1.4'

loop_
_geom_angle_atom_site_label_1
_geom_angle_atom_site_label_2
_geom_angle_atom_site_label_3
_geom_angle
O4 C4A C5A 124.6(3)
O4 C4A C3 115.5(3)
C5A C4A C3 119.9(3)
O5 C5A C4A 128.1(4)
O5 C5A C6 111.2(4)
C4A C5A C6 120.5(3)
C4A O4 H4 109.5
C5A O5 H5 109.5
C5B C4B C3 119.9(3)
C5B C4B H4B 120.1
C3 C4B H4B 120.1
C4B C5B C6 120.5(3)
C4B C5B H5B 119.7
C6 C5B H5B 119.7
C22 O8 C21 119.2(3)
C9 O6 C8 116.7(3)
C20 O7 H7 109.5
C3 O3 H3A 109.5
C14 N2 C18 115.5(3)
C14 N2 C15 114.7(2)
C18 N2 C15 108.8(2)
C19 N3 C16 111.8(2)
C19 N3 C17 109.3(2)
C16 N3 C17 111.2(2)
C19 N3 H3 108.1
C16 N3 H3 108.1
C17 N3 H3 108.1
C12 C11 C10 120.6(3)
C12 C11 H11 119.7
C10 C11 H11 119.7
C11 C10 C9 120.6(3)
C11 C10 H10 119.7
C9 C10 H10 119.7
O6 C9 C10 124.6(3)
O6 C9 C14 115.8(3)
C10 C9 C14 119.6(3)
C13 C14 C9 118.3(3)
C13 C14 N2 123.3(3)
C9 C14 N2 118.3(3)
N2 C18 C17 109.4(3)
N2 C18 H18A 109.8
C17 C18 H18A 109.8
N2 C18 H18B 109.8
C17 C18 H18B 109.8
H18A C18 H18B 108.2
N3 C17 C18 111.8(3)
N3 C17 H17A 109.3
C18 C17 H17A 109.3
N3 C17 H17B 109.3
C18 C17 H17B 109.3
H17A C17 H17B 107.9
N3 C19 C20 114.1(3)
N3 C19 H19A 108.7
C20 C19 H19A 108.7
N3 C19 H19B 108.7
C20 C19 H19B 108.7
H19A C19 H19B 107.6
O7 C20 C21 112.5(3)
O7 C20 C19 111.1(3)
C21 C20 C19 110.1(3)
O7 C20 H20 107.6
C21 C20 H20 107.6
C19 C20 H20 107.6
O8 C21 C20 106.3(3)
O8 C21 H21A 110.5
C20 C21 H21A 110.5
O8 C21 H21B 110.5
C20 C21 H21B 110.5
H21A C21 H21B 108.7
O8 C22 C23 125.2(3)
O8 C22 C31 113.8(3)
C23 C22 C31 121.0(3)
C30 C31 C26 119.6(3)
C30 C31 C22 121.8(3)
C26 C31 C22 118.6(3)
C29 C30 C31 121.0(3)
C29 C30 H30 119.5
C31 C30 H30 119.5
C30 C29 C28 119.7(3)
C30 C29 H29 120.2
C28 C29 H29 120.2
C27 C28 C29 120.1(3)
C27 C28 H28 119.9
C29 C28 H28 119.9
O6 C8 H8A 109.5
O6 C8 H8B 109.5
H8A C8 H8B 109.5
O6 C8 H8C 109.5
H8A C8 H8C 109.5
H8B C8 H8C 109.5
C11 C12 C13 119.0(3)
C11 C12 H12 120.5
C13 C12 H12 120.5
C12 C13 C14 121.8(3)
C12 C13 H13 119.1
C14 C13 H13 119.1
N2 C15 C16 110.1(2)
N2 C15 H15A 109.6
C16 C15 H15A 109.6
N2 C15 H15B 109.6
C16 C15 H15B 109.6
H15A C15 H15B 108.1
N3 C16 C15 111.4(3)
N3 C16 H16A 109.3
C15 C16 H16A 109.3
N3 C16 H16B 109.3
C15 C16 H16B 109.3
H16A C16 H16B 108.0
C27 C26 C31 118.3(3)
C27 C26 C25 122.3(3)
C31 C26 C25 119.4(3)
C24 C25 C26 119.6(3)
C24 C25 H25 120.2
C26 C25 H25 120.2
C25 C24 C23 121.9(3)
C25 C24 H24 119.0
C23 C24 H24 119.0
C22 C23 C24 119.2(3)
C22 C23 H23 120.4
C24 C23 H23 120.4
C28 C27 C26 121.2(3)
C28 C27 H27 119.4
C26 C27 H27 119.4
C7 C6 C5A 119.6(3)
C7 C6 C5B 119.6(3)
C7 C6 H6A 120.2
C5A C6 H6A 120.2
C7 C6 H6B 120.2
C5B C6 H6B 120.2
C6 C7 C2 121.3(3)
C6 C7 H7A 119.3
C2 C7 H7A 119.3
O3 C3 C2 123.1(3)
O3 C3 C4B 116.4(3)
C2 C3 C4B 120.5(3)
O3 C3 C4A 116.4(3)
C2 C3 C4A 120.5(3)
C3 C2 C7 118.2(3)
C3 C2 C1 120.3(3)
C7 C2 C1 121.5(3)
O1 C1 O2 123.8(3)
O1 C1 C2 119.5(3)
O2 C1 C2 116.7(3)

loop_
_geom_bond_atom_site_label_1
_geom_bond_atom_site_label_2
_geom_bond_distance
C4A O4 1.356(4)
C4A C5A 1.372(5)
C4A C3 1.413(4)
C5A O5 1.359(7)
C5A C6 1.395(5)
O4 H4 0.8400
O5 H5 0.8400
C4B C5B 1.372(5)
C4B C3 1.413(4)
C4B H4B 0.9500
C5B C6 1.395(5)
C5B H5B 0.9500
O8 C22 1.361(4)
O8 C21 1.435(4)
O6 C9 1.370(4)
O6 C8 1.437(4)
O7 C20 1.416(4)
O7 H7 0.8400
O2 C1 1.269(5)
O1 C1 1.240(4)
O3 C3 1.346(4)
O3 H3A 0.8400
N2 C14 1.428(4)
N2 C18 1.464(4)
N2 C15 1.476(4)
N3 C19 1.493(4)
N3 C16 1.494(4)
N3 C17 1.505(4)
N3 H3 1.0000
C11 C12 1.384(5)
C11 C10 1.392(5)
C11 H11 0.9500
C10 C9 1.396(4)
C10 H10 0.9500
C9 C14 1.420(4)
C14 C13 1.398(5)
C18 C17 1.505(5)
C18 H18A 0.9900
C18 H18B 0.9900
C17 H17A 0.9900
C17 H17B 0.9900
C19 C20 1.525(5)
C19 H19A 0.9900
C19 H19B 0.9900
C20 C21 1.524(5)
C20 H20 1.0000
C21 H21A 0.9900
C21 H21B 0.9900
C22 C23 1.381(5)
C22 C31 1.429(4)
C31 C30 1.412(4)
C31 C26 1.422(4)
C30 C29 1.376(4)
C30 H30 0.9500
C29 C28 1.419(5)
C29 H29 0.9500
C28 C27 1.377(5)
C28 H28 0.9500
C8 H8A 0.9800
C8 H8B 0.9800
C8 H8C 0.9800
C12 C13 1.397(5)
C12 H12 0.9500
C13 H13 0.9500
C15 C16 1.513(5)
C15 H15A 0.9900
C15 H15B 0.9900
C16 H16A 0.9900
C16 H16B 0.9900
C26 C27 1.417(5)
C26 C25 1.428(5)
C25 C24 1.373(5)
C25 H25 0.9500
C24 C23 1.407(5)
C24 H24 0.9500
C23 H23 0.9500
C27 H27 0.9500
C6 C7 1.381(5)
C6 H6A 0.9500
C6 H6B 0.9500
C7 C2 1.409(5)
C7 H7A 0.9500
C3 C2 1.390(4)
C2 C1 1.507(5)

loop_
_geom_torsion_atom_site_label_1
_geom_torsion_atom_site_label_2
_geom_torsion_atom_site_label_3
_geom_torsion_atom_site_label_4
_geom_torsion
O4 C4A C5A O5 6.4(6)
C3 C4A C5A O5 -174.0(5)
O4 C4A C5A C6 -179.2(3)
C3 C4A C5A C6 0.4(5)
C3 C4B C5B C6 0.4(5)
C12 C11 C10 C9 -0.6(5)
C8 O6 C9 C10 3.0(4)
C8 O6 C9 C14 -179.0(3)
C11 C10 C9 O6 178.0(3)
C11 C10 C9 C14 0.1(4)
O6 C9 C14 C13 -177.8(3)
C10 C9 C14 C13 0.3(4)
O6 C9 C14 N2 -0.8(4)
C10 C9 C14 N2 177.3(3)
C18 N2 C14 C13 13.4(4)
C15 N2 C14 C13 -114.4(3)
C18 N2 C14 C9 -163.5(3)
C15 N2 C14 C9 68.8(3)
C14 N2 C18 C17 165.9(2)
C15 N2 C18 C17 -63.4(3)
C19 N3 C17 C18 -175.3(2)
C16 N3 C17 C18 -51.3(3)
N2 C18 C17 N3 58.0(3)
C16 N3 C19 C20 56.4(3)
C17 N3 C19 C20 180.0(2)
N3 C19 C20 O7 50.0(3)
N3 C19 C20 C21 175.3(2)
C22 O8 C21 C20 163.8(3)
O7 C20 C21 O8 59.6(3)
C19 C20 C21 O8 -64.9(3)
C21 O8 C22 C23 9.6(5)
C21 O8 C22 C31 -171.5(3)
O8 C22 C31 C30 -7.0(4)
C23 C22 C31 C30 172.0(3)
O8 C22 C31 C26 174.6(3)
C23 C22 C31 C26 -6.4(4)
C26 C31 C30 C29 1.8(4)
C22 C31 C30 C29 -176.6(3)
C31 C30 C29 C28 -2.7(5)
C30 C29 C28 C27 0.7(5)
C10 C11 C12 C13 0.6(5)
C11 C12 C13 C14 -0.3(5)
C9 C14 C13 C12 -0.2(5)
N2 C14 C13 C12 -177.1(3)
C14 N2 C15 C16 -165.9(2)
C18 N2 C15 C16 63.0(3)
C19 N3 C16 C15 172.9(2)
C17 N3 C16 C15 50.3(3)
N2 C15 C16 N3 -56.6(3)
C30 C31 C26 C27 1.1(4)
C22 C31 C26 C27 179.5(3)
C30 C31 C26 C25 -175.6(3)
C22 C31 C26 C25 2.8(4)
C27 C26 C25 C24 -174.0(3)
C31 C26 C25 C24 2.6(4)
C26 C25 C24 C23 -4.7(5)
O8 C22 C23 C24 -176.7(3)
C31 C22 C23 C24 4.5(5)
C25 C24 C23 C22 1.1(5)
C29 C28 C27 C26 2.3(5)
C31 C26 C27 C28 -3.1(4)
C25 C26 C27 C28 173.5(3)
O5 C5A C6 C7 175.5(4)
C4A C5A C6 C7 0.3(5)
C4B C5B C6 C7 0.3(5)
C5A C6 C7 C2 -0.2(5)
C5B C6 C7 C2 -0.2(5)
C5B C4B C3 O3 178.9(3)
C5B C4B C3 C2 -1.1(5)
O4 C4A C3 O3 -1.4(4)
C5A C4A C3 O3 178.9(3)
O4 C4A C3 C2 178.5(3)
C5A C4A C3 C2 -1.1(5)
O3 C3 C2 C7 -178.8(3)
C4B C3 C2 C7 1.2(4)
C4A C3 C2 C7 1.2(4)
O3 C3 C2 C1 3.2(5)
C4B C3 C2 C1 -176.7(3)
C4A C3 C2 C1 -176.7(3)
C6 C7 C2 C3 -0.6(5)
C6 C7 C2 C1 177.3(3)
C3 C2 C1 O1 -179.9(3)
C7 C2 C1 O1 2.2(5)
C3 C2 C1 O2 1.6(4)
C7 C2 C1 O2 -176.3(3)
